data_4085863
loop_
_publ_author_name
'Thenarukandiyil, Ranjeesh'
'Choudhury, Joyanta'

_publ_section_title
;
 Rhodium(III)-Catalyzed Activation and Functionalization of Pyridine C--H
 Bond by Exploring a Unique Double Role of &#x201C;N-Heterocyclic
 Carbene--Pyridyl&#x201D; Ligand Platform
;
_journal_issue 10
_journal_name_full Organometallics
_journal_page_first 1890
_journal_paper_doi 10.1021/acs.organomet.5b00157
_journal_volume 34
_journal_year 2015
_chemical_formula_sum 'C18 H22 F3 N3 O3 S'
_chemical_formula_weight 417.44
_chemical_name_systematic
;
 ?
;
_space_group_crystal_system monoclinic
_space_group_IT_number 14
_space_group_name_Hall '-P 2yn'
_space_group_name_H-M_alt 'P 1 21/n 1'
_symmetry_space_group_name_Hall '-P 2yn'
_symmetry_space_group_name_H-M 'P 1 21/n 1'
_atom_sites_solution_hydrogens geom
_audit_creation_method SHELXL-2014
_cell_angle_alpha 90
_cell_angle_beta 91.183(4)
_cell_angle_gamma 90
_cell_formula_units_Z 8
_cell_length_a 14.318(2)
_cell_length_b 8.6503(13)
_cell_length_c 33.597(4)
_cell_measurement_reflns_used 5976
_cell_measurement_temperature 303(2)
_cell_measurement_theta_max 23.256
_cell_measurement_theta_min 2.286
_cell_volume 4160.3(10)
_computing_cell_refinement 'Bruker XSCANS'
_computing_data_collection 'Bruker XSCANS'
_computing_data_reduction 'Bruker SHELXTL'
_computing_molecular_graphics ORTEP-3
_computing_structure_refinement 'SHELXL-2014 (Sheldrick, 2014)'
_computing_structure_solution SIR-92
_diffrn_ambient_temperature 303(2)
_diffrn_measured_fraction_theta_full 0.794
_diffrn_measured_fraction_theta_max 0.999
_diffrn_measurement_device_type 'Bruker P4'
_diffrn_measurement_method '\w scans'
_diffrn_radiation_type MoK\a
_diffrn_radiation_wavelength 0.71073
_diffrn_reflns_av_R_equivalents 0.1817
_diffrn_reflns_av_unetI/netI 0.0684
_diffrn_reflns_laue_measured_fraction_full 0.794
_diffrn_reflns_laue_measured_fraction_max 0.999
_diffrn_reflns_limit_h_max 15
_diffrn_reflns_limit_h_min -15
_diffrn_reflns_limit_k_max 9
_diffrn_reflns_limit_k_min -9
_diffrn_reflns_limit_l_max 37
_diffrn_reflns_limit_l_min -37
_diffrn_reflns_number 72795
_diffrn_reflns_point_group_measured_fraction_full 0.794
_diffrn_reflns_point_group_measured_fraction_max 0.999
_diffrn_reflns_theta_full 25.242
_diffrn_reflns_theta_max 23.256
_diffrn_reflns_theta_min 2.286
_diffrn_source 'sealed tube'
_exptl_absorpt_coefficient_mu 0.205
_exptl_absorpt_correction_T_max 0.981
_exptl_absorpt_correction_T_min 0.965
_exptl_absorpt_correction_type multi-scan
_exptl_absorpt_process_details SADABS
_exptl_crystal_colour colourless
_exptl_crystal_density_diffrn 1.333
_exptl_crystal_description plate
_exptl_crystal_F_000 1744
_exptl_crystal_size_max 0.190
_exptl_crystal_size_mid 0.120
_exptl_crystal_size_min 0.080
_refine_diff_density_max 0.874
_refine_diff_density_min -0.586
_refine_diff_density_rms 0.059
_refine_ls_extinction_method none
_refine_ls_goodness_of_fit_ref 1.021
_refine_ls_hydrogen_treatment constr
_refine_ls_matrix_type full
_refine_ls_number_parameters 505
_refine_ls_number_reflns 5976
_refine_ls_number_restraints 0
_refine_ls_restrained_S_all 1.021
_refine_ls_R_factor_all 0.1683
_refine_ls_R_factor_gt 0.0889
_refine_ls_shift/su_max 0.000
_refine_ls_shift/su_mean 0.000
_refine_ls_structure_factor_coef Fsqd
_refine_ls_weighting_details 'w=1/[\s^2^(Fo^2^)+(0.1057P)^2^+9.9907P] where P=(Fo^2^+2Fc^2^)/3'
_refine_ls_weighting_scheme calc
_refine_ls_wR_factor_gt 0.2185
_refine_ls_wR_factor_ref 0.2660
_reflns_Friedel_coverage 0.000
_reflns_number_gt 3170
_reflns_number_total 5976
_reflns_threshold_expression 'I > 2\s(I)'
_cod_data_source_file om5b00157_si_002.cif
_cod_data_source_block shelx
_cod_depositor_comments 'Adding full bibliography for 4085861--4085866.cif.'
_cod_original_cell_volume 4160.1(10)
_cod_database_code 4085863
_shelx_space_group_comment
;
The symmetry employed for this shelxl refinement is uniquely defined
by the following loop, which should always be used as a source of
symmetry information in preference to the above space-group names.
They are only intended as comments.
;
_shelx_estimated_absorpt_t_min 0.962
_shelx_estimated_absorpt_t_max 0.984
_shelxl_version_number 2014-3

loop_
_space_group_symop_operation_xyz
'x, y, z'
'-x+1/2, y+1/2, -z+1/2'
'-x, -y, -z'
'x-1/2, -y-1/2, z-1/2'

loop_
_atom_site_label
_atom_site_type_symbol
_atom_site_fract_x
_atom_site_fract_y
_atom_site_fract_z
_atom_site_U_iso_or_equiv
_atom_site_adp_type
_atom_site_occupancy
_atom_site_site_symmetry_order
_atom_site_calc_flag
_atom_site_refinement_flags_posn
_atom_site_refinement_flags_adp
C1 C 0.1743(5) 0.3468(8) 0.0951(2) 0.0593(18) Uani 1 1 d . .
C2 C 0.0169(6) 0.2522(11) 0.1201(2) 0.106(3) Uani 1 1 d . .
H2A H -0.0114 0.2533 0.1457 0.158 Uiso 1 1 calc R U
H2B H -0.0215 0.3095 0.1015 0.158 Uiso 1 1 calc R U
H2C H 0.0226 0.1474 0.1110 0.158 Uiso 1 1 calc R U
C3 C 0.1400(7) 0.3869(10) 0.1581(2) 0.090(3) Uani 1 1 d . .
H3 H 0.1078 0.3845 0.1819 0.108 Uiso 1 1 calc R U
C4 C 0.2225(6) 0.4530(9) 0.1534(2) 0.078(2) Uani 1 1 d . .
H4 H 0.2582 0.5044 0.1726 0.093 Uiso 1 1 calc R U
C5 C 0.3233(5) 0.4802(8) 0.09361(19) 0.0591(18) Uani 1 1 d . .
C6 C 0.3909(6) 0.5678(9) 0.1130(2) 0.077(2) Uani 1 1 d . .
H6 H 0.3852 0.5960 0.1396 0.092 Uiso 1 1 calc R U
C7 C 0.4661(6) 0.6111(11) 0.0915(3) 0.095(3) Uani 1 1 d . .
H7 H 0.5118 0.6707 0.1042 0.114 Uiso 1 1 calc R U
C8 C 0.4110(5) 0.4897(10) 0.0358(2) 0.090(3) Uani 1 1 d . .
H8 H 0.4185 0.4619 0.0093 0.108 Uiso 1 1 calc R U
C9 C 0.3298(5) 0.4399(8) 0.05397(19) 0.0606(18) Uani 1 1 d . .
C10 C 0.2582(5) 0.3480(8) 0.03408(19) 0.0614(18) Uani 1 1 d . .
C11 C 0.1806(5) 0.3034(7) 0.05431(18) 0.0559(17) Uani 1 1 d . .
C12 C 0.1033(5) 0.2087(8) 0.0354(2) 0.0654(19) Uani 1 1 d . .
H12A H 0.0783 0.1391 0.0552 0.078 Uiso 1 1 calc R U
H12B H 0.1286 0.1465 0.0142 0.078 Uiso 1 1 calc R U
C13 C 0.0246(4) 0.3089(8) 0.01854(19) 0.0648(19) Uani 1 1 d . .
H13A H 0.0473 0.3662 -0.0041 0.078 Uiso 1 1 calc R U
H13B H 0.0064 0.3832 0.0386 0.078 Uiso 1 1 calc R U
C14 C -0.0615(5) 0.2145(10) 0.0054(2) 0.089(3) Uani 1 1 d . .
H14A H -0.1089 0.2829 -0.0050 0.134 Uiso 1 1 calc R U
H14B H -0.0443 0.1423 -0.0148 0.134 Uiso 1 1 calc R U
H14C H -0.0852 0.1593 0.0279 0.134 Uiso 1 1 calc R U
C15 C 0.2700(5) 0.3151(9) -0.00998(19) 0.074(2) Uani 1 1 d . .
H15A H 0.2297 0.2295 -0.0176 0.089 Uiso 1 1 calc R U
H15B H 0.3340 0.2835 -0.0143 0.089 Uiso 1 1 calc R U
C16 C 0.2472(5) 0.4538(10) -0.0370(2) 0.084(2) Uani 1 1 d . .
H16A H 0.1818 0.4807 -0.0344 0.101 Uiso 1 1 calc R U
H16B H 0.2842 0.5420 -0.0283 0.101 Uiso 1 1 calc R U
C17 C 0.2668(5) 0.4201(12) -0.0801(2) 0.104(3) Uani 1 1 d . .
H17A H 0.2517 0.5094 -0.0959 0.157 Uiso 1 1 calc R U
H17B H 0.3317 0.3954 -0.0828 0.157 Uiso 1 1 calc R U
H17C H 0.2294 0.3342 -0.0889 0.157 Uiso 1 1 calc R U
C18 C -0.0417(9) 0.7539(15) 0.1531(3) 0.110(3) Uani 1 1 d . .
C19 C 0.3747(5) 0.1215(7) 0.16291(19) 0.0535(16) Uani 1 1 d . .
C20 C 0.3623(6) 0.2078(9) 0.2359(2) 0.084(2) Uani 1 1 d . .
H20A H 0.3145 0.1966 0.2554 0.127 Uiso 1 1 calc R U
H20B H 0.4186 0.1587 0.2455 0.127 Uiso 1 1 calc R U
H20C H 0.3741 0.3156 0.2315 0.127 Uiso 1 1 calc R U
C21 C 0.2482(5) 0.0574(9) 0.1951(2) 0.072(2) Uani 1 1 d . .
H21 H 0.2055 0.0478 0.2155 0.087 Uiso 1 1 calc R U
C22 C 0.2369(4) -0.0023(9) 0.1588(2) 0.0659(19) Uani 1 1 d . .
H22 H 0.1864 -0.0594 0.1490 0.079 Uiso 1 1 calc R U
C23 C 0.3381(4) 0.0044(8) 0.09990(18) 0.0546(17) Uani 1 1 d . .
C24 C 0.2774(5) -0.0801(8) 0.0750(2) 0.0665(19) Uani 1 1 d . .
H24 H 0.2208 -0.1169 0.0842 0.080 Uiso 1 1 calc R U
C25 C 0.3039(5) -0.1070(10) 0.0367(2) 0.081(2) Uani 1 1 d . .
H25 H 0.2637 -0.1639 0.0203 0.097 Uiso 1 1 calc R U
C26 C 0.4403(5) 0.0218(10) 0.0457(2) 0.081(2) Uani 1 1 d . .
H26 H 0.4962 0.0571 0.0354 0.098 Uiso 1 1 calc R U
C27 C 0.4237(4) 0.0568(8) 0.08566(18) 0.0604(18) Uani 1 1 d . .
C28 C 0.4872(4) 0.1414(8) 0.1115(2) 0.0582(17) Uani 1 1 d . .
C29 C 0.4644(4) 0.1754(8) 0.14964(19) 0.0581(17) Uani 1 1 d . .
C30 C 0.5281(5) 0.2617(8) 0.1779(2) 0.071(2) Uani 1 1 d . .
H30A H 0.4905 0.3200 0.1963 0.085 Uiso 1 1 calc R U
H30B H 0.5647 0.3349 0.1629 0.085 Uiso 1 1 calc R U
C31 C 0.5939(6) 0.1569(11) 0.2015(3) 0.101(3) Uani 1 1 d . .
H31A H 0.5568 0.0889 0.2177 0.121 Uiso 1 1 calc R U
H31B H 0.6273 0.0927 0.1828 0.121 Uiso 1 1 calc R U
C32 C 0.6634(8) 0.2367(15) 0.2277(4) 0.167(5) Uani 1 1 d . .
H32A H 0.7015 0.1613 0.2412 0.250 Uiso 1 1 calc R U
H32B H 0.7021 0.3022 0.2119 0.250 Uiso 1 1 calc R U
H32C H 0.6314 0.2983 0.2469 0.250 Uiso 1 1 calc R U
C33 C 0.5819(5) 0.1835(10) 0.0949(2) 0.079(2) Uani 1 1 d . .
H33A H 0.6100 0.2643 0.1111 0.094 Uiso 1 1 calc R U
H33B H 0.5733 0.2238 0.0681 0.094 Uiso 1 1 calc R U
C34 C 0.6481(5) 0.0443(10) 0.0938(2) 0.089(2) Uani 1 1 d . .
H34A H 0.6494 -0.0052 0.1198 0.107 Uiso 1 1 calc R U
H34B H 0.6243 -0.0301 0.0746 0.107 Uiso 1 1 calc R U
C35 C 0.7472(5) 0.0898(13) 0.0830(3) 0.129(4) Uani 1 1 d . .
H35A H 0.7860 -0.0007 0.0827 0.193 Uiso 1 1 calc R U
H35B H 0.7465 0.1370 0.0571 0.193 Uiso 1 1 calc R U
H35C H 0.7715 0.1618 0.1023 0.193 Uiso 1 1 calc R U
C36 C 0.5351(8) -0.3051(13) 0.2435(4) 0.115(4) Uani 1 1 d . .
N1 N 0.1091(5) 0.3226(7) 0.12299(17) 0.0719(16) Uani 1 1 d . .
N2 N 0.2446(4) 0.4300(6) 0.11375(15) 0.0615(15) Uani 1 1 d . .
N3 N 0.4790(4) 0.5733(9) 0.0528(2) 0.102(2) Uani 1 1 d . .
N4 N 0.3312(4) 0.1345(6) 0.19819(15) 0.0614(15) Uani 1 1 d . .
N5 N 0.3164(3) 0.0387(6) 0.13850(14) 0.0525(13) Uani 1 1 d . .
N6 N 0.3843(5) -0.0563(9) 0.02140(18) 0.097(2) Uani 1 1 d . .
O1 O -0.0181(9) 0.6175(11) 0.0906(2) 0.223(5) Uani 1 1 d . .
O2 O -0.0297(14) 0.8668(14) 0.0882(3) 0.368(12) Uani 1 1 d . .
O3 O 0.0948(7) 0.758(2) 0.1112(3) 0.360(12) Uani 1 1 d . .
O4 O 0.4438(3) -0.1860(6) 0.18574(13) 0.0778(14) Uani 1 1 d . .
O5 O 0.3786(4) -0.4073(6) 0.21824(14) 0.0868(16) Uani 1 1 d . .
O6 O 0.3811(4) -0.1601(7) 0.25096(14) 0.1032(19) Uani 1 1 d . .
F1 F -0.1147(7) 0.8074(16) 0.1590(2) 0.282(8) Uani 1 1 d . .
F2 F -0.0476(11) 0.6182(13) 0.1684(4) 0.289(7) Uani 1 1 d . .
F3 F 0.0148(8) 0.7965(18) 0.1789(2) 0.288(7) Uani 1 1 d . .
F4 F 0.5860(4) -0.3867(10) 0.2200(3) 0.191(4) Uani 1 1 d . .
F5 F 0.5261(6) -0.3853(9) 0.2768(2) 0.192(3) Uani 1 1 d . .
F6 F 0.5822(5) -0.1837(9) 0.2538(3) 0.197(4) Uani 1 1 d . .
S1 S 0.00626(15) 0.7526(3) 0.10534(6) 0.0789(7) Uani 1 1 d . .
S2 S 0.42328(13) -0.2593(2) 0.22224(5) 0.0640(5) Uani 1 1 d . .

loop_
_atom_site_aniso_label
_atom_site_aniso_U_11
_atom_site_aniso_U_22
_atom_site_aniso_U_33
_atom_site_aniso_U_23
_atom_site_aniso_U_13
_atom_site_aniso_U_12
C1 0.071(5) 0.049(4) 0.058(4) 0.010(4) -0.010(4) 0.008(4)
C2 0.120(7) 0.115(8) 0.082(6) 0.020(5) 0.011(5) -0.035(6)
C3 0.125(8) 0.095(7) 0.049(5) 0.016(4) -0.001(5) 0.001(6)
C4 0.104(6) 0.078(6) 0.050(5) 0.000(4) -0.015(4) 0.006(5)
C5 0.066(5) 0.055(4) 0.056(4) -0.010(3) -0.013(4) 0.011(4)
C6 0.077(5) 0.081(6) 0.072(5) -0.017(4) -0.026(5) 0.008(5)
C7 0.072(6) 0.110(7) 0.103(7) -0.037(6) -0.029(5) -0.005(5)
C8 0.066(5) 0.124(7) 0.079(5) -0.033(5) -0.009(4) -0.008(5)
C9 0.054(4) 0.065(5) 0.062(4) -0.011(4) -0.007(3) 0.003(4)
C10 0.068(5) 0.059(5) 0.058(4) -0.006(4) -0.009(4) 0.007(4)
C11 0.064(4) 0.049(4) 0.054(4) 0.001(3) -0.015(3) 0.003(3)
C12 0.077(5) 0.054(5) 0.065(4) -0.003(3) -0.006(4) -0.001(4)
C13 0.067(4) 0.071(5) 0.057(4) -0.002(4) -0.004(3) -0.001(4)
C14 0.061(5) 0.111(7) 0.096(6) -0.016(5) -0.008(4) -0.020(5)
C15 0.066(5) 0.091(6) 0.065(5) -0.028(4) -0.002(4) -0.007(4)
C16 0.080(5) 0.106(7) 0.067(5) 0.001(5) 0.000(4) -0.008(5)
C17 0.084(6) 0.163(9) 0.067(5) 0.002(5) 0.002(4) -0.031(6)
C18 0.132(9) 0.120(9) 0.078(6) 0.012(6) -0.012(6) -0.035(8)
C19 0.062(4) 0.042(4) 0.056(4) 0.001(3) 0.002(4) 0.002(3)
C20 0.100(6) 0.085(6) 0.069(5) -0.018(4) 0.007(4) -0.002(5)
C21 0.059(5) 0.085(6) 0.074(5) -0.004(4) 0.015(4) 0.007(4)
C22 0.046(4) 0.083(5) 0.069(5) 0.002(4) 0.006(3) 0.001(4)
C23 0.047(4) 0.064(5) 0.052(4) 0.007(3) -0.004(3) 0.000(3)
C24 0.054(4) 0.082(5) 0.063(4) 0.000(4) -0.005(4) -0.006(4)
C25 0.066(5) 0.108(7) 0.068(5) -0.018(5) -0.013(4) -0.010(5)
C26 0.070(5) 0.117(7) 0.057(4) -0.004(5) 0.006(4) -0.020(5)
C27 0.054(4) 0.074(5) 0.054(4) 0.010(4) -0.001(3) 0.000(4)
C28 0.050(4) 0.053(4) 0.071(5) 0.005(4) 0.001(3) -0.006(3)
C29 0.056(4) 0.055(4) 0.063(4) -0.001(3) -0.005(3) 0.002(3)
C30 0.067(4) 0.068(5) 0.077(5) -0.011(4) -0.007(4) -0.014(4)
C31 0.086(6) 0.109(7) 0.106(6) -0.014(5) -0.032(5) -0.001(5)
C32 0.132(9) 0.187(13) 0.177(11) -0.035(9) -0.085(8) 0.002(9)
C33 0.062(5) 0.098(6) 0.076(5) 0.006(4) 0.004(4) -0.017(5)
C34 0.061(5) 0.112(7) 0.095(6) 0.000(5) 0.011(4) -0.001(5)
C35 0.063(5) 0.179(11) 0.146(9) 0.001(8) 0.013(5) -0.006(6)
C36 0.122(9) 0.076(7) 0.143(9) 0.009(7) -0.063(7) -0.008(7)
N1 0.095(5) 0.065(4) 0.055(4) 0.015(3) -0.006(4) -0.002(4)
N2 0.080(4) 0.056(4) 0.048(3) -0.001(3) -0.016(3) 0.007(3)
N3 0.063(4) 0.140(7) 0.103(5) -0.040(5) -0.010(4) -0.020(4)
N4 0.062(4) 0.064(4) 0.059(4) -0.006(3) 0.002(3) 0.003(3)
N5 0.045(3) 0.061(4) 0.052(3) 0.005(3) -0.003(3) 0.003(3)
N6 0.077(5) 0.150(7) 0.064(4) -0.016(4) -0.003(4) -0.020(5)
O1 0.393(16) 0.157(8) 0.122(6) -0.070(6) 0.055(8) -0.065(9)
O2 0.69(3) 0.235(12) 0.187(9) 0.151(10) 0.261(15) 0.296(17)
O3 0.137(8) 0.78(4) 0.161(8) 0.008(13) 0.023(6) -0.227(14)
O4 0.096(4) 0.080(4) 0.057(3) 0.010(3) 0.004(2) -0.002(3)
O5 0.100(4) 0.076(4) 0.084(3) 0.004(3) -0.004(3) -0.027(3)
O6 0.140(5) 0.106(5) 0.063(3) -0.020(3) 0.005(3) 0.027(4)
F1 0.212(8) 0.52(2) 0.115(5) 0.056(8) 0.073(6) 0.222(11)
F2 0.425(19) 0.189(9) 0.262(11) 0.049(9) 0.221(12) -0.011(11)
F3 0.255(10) 0.53(2) 0.075(4) -0.025(8) -0.016(5) -0.094(12)
F4 0.105(5) 0.178(7) 0.288(10) -0.053(7) -0.021(5) 0.059(5)
F5 0.230(8) 0.178(7) 0.165(6) 0.064(6) -0.092(6) 0.030(6)
F6 0.164(6) 0.135(6) 0.286(9) 0.015(6) -0.143(6) -0.036(5)
S1 0.0827(15) 0.0849(17) 0.0689(12) -0.0078(12) -0.0048(10) -0.0189(12)
S2 0.0762(12) 0.0666(13) 0.0488(10) -0.0056(10) -0.0040(8) 0.0007(11)

loop_
_atom_type_symbol
_atom_type_description
_atom_type_scat_dispersion_real
_atom_type_scat_dispersion_imag
_atom_type_scat_source
C C 0.0033 0.0016 'International Tables Vol C Tables 4.2.6.8 and 6.1.1.4'
H H 0.0000 0.0000 'International Tables Vol C Tables 4.2.6.8 and 6.1.1.4'
N N 0.0061 0.0033 'International Tables Vol C Tables 4.2.6.8 and 6.1.1.4'
O O 0.0106 0.0060 'International Tables Vol C Tables 4.2.6.8 and 6.1.1.4'
F F 0.0171 0.0103 'International Tables Vol C Tables 4.2.6.8 and 6.1.1.4'
S S 0.1246 0.1234 'International Tables Vol C Tables 4.2.6.8 and 6.1.1.4'

loop_
_geom_angle_atom_site_label_1
_geom_angle_atom_site_label_2
_geom_angle_atom_site_label_3
_geom_angle
N1 C1 N2 105.9(6)
N1 C1 C11 133.2(7)
N2 C1 C11 121.0(6)
N1 C2 H2A 109.5
N1 C2 H2B 109.5
H2A C2 H2B 109.5
N1 C2 H2C 109.5
H2A C2 H2C 109.5
H2B C2 H2C 109.5
C4 C3 N1 110.1(7)
C4 C3 H3 124.9
N1 C3 H3 124.9
C3 C4 N2 106.0(7)
C3 C4 H4 127.0
N2 C4 H4 127.0
C6 C5 C9 122.2(7)
C6 C5 N2 120.4(6)
C9 C5 N2 117.4(6)
C7 C6 C5 117.0(7)
C7 C6 H6 121.5
C5 C6 H6 121.5
N3 C7 C6 124.6(7)
N3 C7 H7 117.7
C6 C7 H7 117.7
N3 C8 C9 126.1(7)
N3 C8 H8 116.9
C9 C8 H8 116.9
C5 C9 C8 114.7(6)
C5 C9 C10 121.4(6)
C8 C9 C10 123.8(6)
C11 C10 C9 119.9(6)
C11 C10 C15 122.6(6)
C9 C10 C15 117.4(6)
C10 C11 C1 118.1(6)
C10 C11 C12 122.7(6)
C1 C11 C12 119.1(6)
C11 C12 C13 112.3(5)
C11 C12 H12A 109.1
C13 C12 H12A 109.1
C11 C12 H12B 109.1
C13 C12 H12B 109.1
H12A C12 H12B 107.9
C12 C13 C14 112.8(6)
C12 C13 H13A 109.0
C14 C13 H13A 109.0
C12 C13 H13B 109.0
C14 C13 H13B 109.0
H13A C13 H13B 107.8
C13 C14 H14A 109.5
C13 C14 H14B 109.5
H14A C14 H14B 109.5
C13 C14 H14C 109.5
H14A C14 H14C 109.5
H14B C14 H14C 109.5
C10 C15 C16 113.7(6)
C10 C15 H15A 108.8
C16 C15 H15A 108.8
C10 C15 H15B 108.8
C16 C15 H15B 108.8
H15A C15 H15B 107.7
C17 C16 C15 112.0(7)
C17 C16 H16A 109.2
C15 C16 H16A 109.2
C17 C16 H16B 109.2
C15 C16 H16B 109.2
H16A C16 H16B 107.9
C16 C17 H17A 109.5
C16 C17 H17B 109.5
H17A C17 H17B 109.5
C16 C17 H17C 109.5
H17A C17 H17C 109.5
H17B C17 H17C 109.5
F1 C18 F3 110.0(13)
F1 C18 F2 103.3(12)
F3 C18 F2 92.2(11)
F1 C18 S1 121.8(9)
F3 C18 S1 112.4(9)
F2 C18 S1 112.9(10)
N4 C19 N5 106.5(5)
N4 C19 C29 132.1(6)
N5 C19 C29 121.4(6)
N4 C20 H20A 109.5
N4 C20 H20B 109.5
H20A C20 H20B 109.5
N4 C20 H20C 109.5
H20A C20 H20C 109.5
H20B C20 H20C 109.5
C22 C21 N4 110.3(6)
C22 C21 H21 124.9
N4 C21 H21 124.9
C21 C22 N5 105.5(6)
C21 C22 H22 127.3
N5 C22 H22 127.3
N5 C23 C27 118.0(6)
N5 C23 C24 121.9(6)
C27 C23 C24 120.1(6)
C25 C24 C23 118.1(6)
C25 C24 H24 121.0
C23 C24 H24 121.0
N6 C25 C24 124.1(7)
N6 C25 H25 118.0
C24 C25 H25 118.0
N6 C26 C27 126.2(7)
N6 C26 H26 116.9
C27 C26 H26 116.9
C23 C27 C26 115.2(6)
C23 C27 C28 120.3(6)
C26 C27 C28 124.5(6)
C29 C28 C27 121.0(6)
C29 C28 C33 121.8(6)
C27 C28 C33 117.2(6)
C28 C29 C19 116.9(6)
C28 C29 C30 123.3(6)
C19 C29 C30 119.8(6)
C29 C30 C31 113.3(6)
C29 C30 H30A 108.9
C31 C30 H30A 108.9
C29 C30 H30B 108.9
C31 C30 H30B 108.9
H30A C30 H30B 107.7
C32 C31 C30 115.7(8)
C32 C31 H31A 108.4
C30 C31 H31A 108.4
C32 C31 H31B 108.4
C30 C31 H31B 108.4
H31A C31 H31B 107.4
C31 C32 H32A 109.5
C31 C32 H32B 109.5
H32A C32 H32B 109.5
C31 C32 H32C 109.5
H32A C32 H32C 109.5
H32B C32 H32C 109.5
C28 C33 C34 112.1(6)
C28 C33 H33A 109.2
C34 C33 H33A 109.2
C28 C33 H33B 109.2
C34 C33 H33B 109.2
H33A C33 H33B 107.9
C35 C34 C33 112.4(7)
C35 C34 H34A 109.1
C33 C34 H34A 109.1
C35 C34 H34B 109.1
C33 C34 H34B 109.1
H34A C34 H34B 107.9
C34 C35 H35A 109.5
C34 C35 H35B 109.5
H35A C35 H35B 109.5
C34 C35 H35C 109.5
H35A C35 H35C 109.5
H35B C35 H35C 109.5
F4 C36 F6 108.0(11)
F4 C36 F5 107.2(10)
F6 C36 F5 105.0(9)
F4 C36 S2 112.9(8)
F6 C36 S2 112.7(8)
F5 C36 S2 110.6(9)
C1 N1 C3 108.6(7)
C1 N1 C2 131.0(6)
C3 N1 C2 120.3(7)
C1 N2 C4 109.4(6)
C1 N2 C5 122.1(5)
C4 N2 C5 128.5(6)
C8 N3 C7 115.4(7)
C19 N4 C21 108.0(5)
C19 N4 C20 130.6(6)
C21 N4 C20 121.4(6)
C19 N5 C23 122.4(5)
C19 N5 C22 109.7(5)
C23 N5 C22 127.8(6)
C26 N6 C25 116.4(6)
O2 S1 O3 115.9(11)
O2 S1 O1 115.2(11)
O3 S1 O1 110.3(10)
O2 S1 C18 104.5(6)
O3 S1 C18 105.3(6)
O1 S1 C18 104.1(6)
O4 S2 O6 114.4(3)
O4 S2 O5 114.7(3)
O6 S2 O5 113.8(4)
O4 S2 C36 104.2(5)
O6 S2 C36 104.5(5)
O5 S2 C36 103.5(4)

loop_
_geom_bond_atom_site_label_1
_geom_bond_atom_site_label_2
_geom_bond_distance
C1 N1 1.353(8)
C1 N2 1.378(8)
C1 C11 1.425(9)
C2 N1 1.455(10)
C2 H2A 0.9600
C2 H2B 0.9600
C2 H2C 0.9600
C3 C4 1.324(10)
C3 N1 1.371(9)
C3 H3 0.9300
C4 N2 1.389(8)
C4 H4 0.9300
C5 C6 1.381(9)
C5 C9 1.382(8)
C5 N2 1.396(8)
C6 C7 1.362(10)
C6 H6 0.9300
C7 N3 1.355(10)
C7 H7 0.9300
C8 N3 1.331(9)
C8 C9 1.392(10)
C8 H8 0.9300
C9 C10 1.450(9)
C10 C11 1.369(9)
C10 C15 1.520(9)
C11 C12 1.507(9)
C12 C13 1.521(9)
C12 H12A 0.9700
C12 H12B 0.9700
C13 C14 1.536(9)
C13 H13A 0.9700
C13 H13B 0.9700
C14 H14A 0.9600
C14 H14B 0.9600
C14 H14C 0.9600
C15 C16 1.535(10)
C15 H15A 0.9700
C15 H15B 0.9700
C16 C17 1.509(9)
C16 H16A 0.9700
C16 H16B 0.9700
C17 H17A 0.9600
C17 H17B 0.9600
C17 H17C 0.9600
C18 F1 1.163(12)
C18 F3 1.232(11)
C18 F2 1.284(12)
C18 S1 1.758(10)
C19 N4 1.354(8)
C19 N5 1.361(7)
C19 C29 1.446(9)
C20 N4 1.479(8)
C20 H20A 0.9600
C20 H20B 0.9600
C20 H20C 0.9600
C21 C22 1.333(9)
C21 N4 1.365(8)
C21 H21 0.9300
C22 N5 1.384(7)
C22 H22 0.9300
C23 N5 1.372(7)
C23 C27 1.400(8)
C23 C24 1.400(9)
C24 C25 1.368(9)
C24 H24 0.9300
C25 N6 1.345(9)
C25 H25 0.9300
C26 N6 1.319(9)
C26 C27 1.400(9)
C26 H26 0.9300
C27 C28 1.443(9)
C28 C29 1.362(9)
C28 C33 1.521(9)
C29 C30 1.502(9)
C30 C31 1.518(10)
C30 H30A 0.9700
C30 H30B 0.9700
C31 C32 1.486(12)
C31 H31A 0.9700
C31 H31B 0.9700
C32 H32A 0.9600
C32 H32B 0.9600
C32 H32C 0.9600
C33 C34 1.533(10)
C33 H33A 0.9700
C33 H33B 0.9700
C34 C35 1.524(10)
C34 H34A 0.9700
C34 H34B 0.9700
C35 H35A 0.9600
C35 H35B 0.9600
C35 H35C 0.9600
C36 F4 1.295(13)
C36 F6 1.292(10)
C36 F5 1.324(12)
C36 S2 1.784(10)
O1 S1 1.314(8)
O2 S1 1.249(9)
O3 S1 1.280(10)
O4 S2 1.417(5)
O5 S2 1.436(5)
O6 S2 1.434(5)

loop_
_geom_torsion_atom_site_label_1
_geom_torsion_atom_site_label_2
_geom_torsion_atom_site_label_3
_geom_torsion_atom_site_label_4
_geom_torsion
N1 C3 C4 N2 0.1(9)
C9 C5 C6 C7 -1.2(11)
N2 C5 C6 C7 179.3(7)
C5 C6 C7 N3 -0.4(13)
C6 C5 C9 C8 2.2(10)
N2 C5 C9 C8 -178.3(6)
C6 C5 C9 C10 -179.9(6)
N2 C5 C9 C10 -0.5(10)
N3 C8 C9 C5 -1.8(12)
N3 C8 C9 C10 -179.6(8)
C5 C9 C10 C11 2.0(10)
C8 C9 C10 C11 179.7(7)
C5 C9 C10 C15 177.7(6)
C8 C9 C10 C15 -4.7(10)
C9 C10 C11 C1 -1.4(9)
C15 C10 C11 C1 -176.8(6)
C9 C10 C11 C12 179.6(6)
C15 C10 C11 C12 4.2(10)
N1 C1 C11 C10 180.0(7)
N2 C1 C11 C10 -0.7(9)
N1 C1 C11 C12 -1.0(11)
N2 C1 C11 C12 178.3(6)
C10 C11 C12 C13 -93.8(8)
C1 C11 C12 C13 87.3(7)
C11 C12 C13 C14 -170.6(6)
C11 C10 C15 C16 99.9(8)
C9 C10 C15 C16 -75.7(8)
C10 C15 C16 C17 175.7(6)
N4 C21 C22 N5 0.3(8)
N5 C23 C24 C25 179.0(6)
C27 C23 C24 C25 -1.0(10)
C23 C24 C25 N6 -0.5(12)
N5 C23 C27 C26 -178.2(6)
C24 C23 C27 C26 1.8(10)
N5 C23 C27 C28 1.2(9)
C24 C23 C27 C28 -178.8(6)
N6 C26 C27 C23 -1.2(12)
N6 C26 C27 C28 179.4(8)
C23 C27 C28 C29 -1.7(10)
C26 C27 C28 C29 177.7(7)
C23 C27 C28 C33 175.4(6)
C26 C27 C28 C33 -5.3(10)
C27 C28 C29 C19 0.6(9)
C33 C28 C29 C19 -176.3(6)
C27 C28 C29 C30 179.4(6)
C33 C28 C29 C30 2.5(10)
N4 C19 C29 C28 179.8(6)
N5 C19 C29 C28 1.0(9)
N4 C19 C29 C30 0.9(11)
N5 C19 C29 C30 -177.9(6)
C28 C29 C30 C31 -89.0(8)
C19 C29 C30 C31 89.8(8)
C29 C30 C31 C32 175.6(8)
C29 C28 C33 C34 101.2(8)
C27 C28 C33 C34 -75.8(8)
C28 C33 C34 C35 -171.7(7)
N2 C1 N1 C3 -1.2(7)
C11 C1 N1 C3 178.2(7)
N2 C1 N1 C2 174.8(7)
C11 C1 N1 C2 -5.8(13)
C4 C3 N1 C1 0.7(9)
C4 C3 N1 C2 -175.8(7)
N1 C1 N2 C4 1.3(7)
C11 C1 N2 C4 -178.3(6)
N1 C1 N2 C5 -178.2(5)
C11 C1 N2 C5 2.3(9)
C3 C4 N2 C1 -0.8(8)
C3 C4 N2 C5 178.6(7)
C6 C5 N2 C1 177.8(6)
C9 C5 N2 C1 -1.7(9)
C6 C5 N2 C4 -1.5(10)
C9 C5 N2 C4 179.0(6)
C9 C8 N3 C7 0.3(13)
C6 C7 N3 C8 0.9(13)
N5 C19 N4 C21 1.1(7)
C29 C19 N4 C21 -177.9(7)
N5 C19 N4 C20 177.9(6)
C29 C19 N4 C20 -1.0(12)
C22 C21 N4 C19 -0.9(8)
C22 C21 N4 C20 -178.1(6)
N4 C19 N5 C23 179.4(5)
C29 C19 N5 C23 -1.5(9)
N4 C19 N5 C22 -0.9(7)
C29 C19 N5 C22 178.2(6)
C27 C23 N5 C19 0.4(9)
C24 C23 N5 C19 -179.6(6)
C27 C23 N5 C22 -179.3(6)
C24 C23 N5 C22 0.7(10)
C21 C22 N5 C19 0.3(7)
C21 C22 N5 C23 180.0(6)
C27 C26 N6 C25 -0.1(13)
C24 C25 N6 C26 1.0(13)
F1 C18 S1 O2 27.3(18)
F3 C18 S1 O2 -106.3(16)
F2 C18 S1 O2 151.0(16)
F1 C18 S1 O3 150.0(16)
F3 C18 S1 O3 16.3(16)
F2 C18 S1 O3 -86.4(15)
F1 C18 S1 O1 -94.0(15)
F3 C18 S1 O1 132.4(13)
F2 C18 S1 O1 29.7(14)
F4 C36 S2 O4 -55.3(9)
F6 C36 S2 O4 67.4(11)
F5 C36 S2 O4 -175.4(8)
F4 C36 S2 O6 -175.6(8)
F6 C36 S2 O6 -52.9(11)
F5 C36 S2 O6 64.3(9)
F4 C36 S2 O5 65.0(10)
F6 C36 S2 O5 -172.3(9)
F5 C36 S2 O5 -55.1(9)
